data_9017408
loop_
_publ_author_name
'Demichelis, R.'
'Raiteri, P.'
'Gale, J. D.'
'Dovesi, R.'

_publ_section_title
;
 A new structural model for disorder in vaterite from first-principles calculations
;
_journal_name_full CrystEngComm
_journal_page_first 44
_journal_page_last 47
_journal_volume 14
_journal_year 2012
_chemical_compound_source theoretical
_chemical_formula_sum 'C Ca O3'
_chemical_name_mineral Vaterite
_space_group_IT_number 170
_space_group_name_Hall 'P 65'
_space_group_name_H-M_alt 'P 65'
_symmetry_space_group_name_H-M 'P 65'
_cell_angle_alpha 90
_cell_angle_beta 90
_cell_angle_gamma 120
_cell_length_a 7.1120
_cell_length_b 7.1120
_cell_length_c 25.4089
_cell_formula_units_Z 18
_cell_volume 1113.012
_database_code_amcsd 0019869
_exptl_crystal_density_diffrn 2.688
_cod_data_source_file inputs/fixed/downloads/14/14765.cif
_cod_data_source_block 14765
_cod_original_formula_sum 'Ca C O3'
_cod_database_code 9017408

loop_
_space_group_symop_operation_xyz
x,y,z
x-y,x,5/6+z
-y,x-y,2/3+z
-x,-y,1/2+z
-x+y,-x,1/3+z
y,-x+y,1/6+z

loop_
_atom_site_label
_atom_site_fract_x
_atom_site_fract_y
_atom_site_fract_z
Ca1 0.95661 0.97935 0.08650
Ca2 0.67921 0.31096 0.08050
Ca3 0.30019 0.62994 0.08153
C1 0.04111 0.35589 0.99496
C2 0.65885 0.61228 0.00485
C3 0.01935 0.31215 0.66700
O4 0.03599 0.14063 0.67262
O5 0.00532 0.36944 0.61897
O6 0.58087 0.59863 0.37438
O7 0.95631 0.25748 0.95143
O8 0.64138 0.66134 0.05336
O9 0.21600 0.54229 0.99401
O10 0.67527 0.44184 0.99694
O11 0.95776 0.27600 0.04054
O12 0.66170 0.72781 0.96587

loop_
_cod_related_entry_id
_cod_related_entry_database
_cod_related_entry_code
1 AMCSD 0019869
